data_7216499
loop_
_publ_author_name
'Ramon, Ga\"elle'
'Davies, Kate'
'Nassimbeni, Luigi R.'

_publ_section_title
;
 Structures of benzoic acids with substituted pyridines and quinolines:
 salt versus co-crystal formation
;
_journal_issue 26
_journal_name_full CrystEngComm
_journal_page_first 5802
_journal_paper_doi 10.1039/c3ce41963k
_journal_volume 16
_journal_year 2014
_chemical_formula_moiety 'C7 H4 Br O2, C5 H7 N2'
_chemical_formula_sum 'C12 H11 Br N2 O2'
_chemical_formula_weight 295.14
_chemical_melting_point ?
_chemical_name_common none
_chemical_name_systematic
; 
4-bromobenzoic acid + 2-aminopyridine 
;
_space_group_IT_number 14
_symmetry_cell_setting monoclinic
_symmetry_space_group_name_Hall '-P 2ybc'
_symmetry_space_group_name_H-M 'P 1 21/c 1'
_atom_sites_solution_hydrogens geom
_atom_sites_solution_primary direct
_atom_sites_solution_secondary difmap
_audit_creation_method SHELXL-97
_cell_angle_alpha 90.00
_cell_angle_beta 97.765(2)
_cell_angle_gamma 90.00
_cell_formula_units_Z 4
_cell_length_a 9.6861(7)
_cell_length_b 10.3327(7)
_cell_length_c 12.0022(8)
_cell_measurement_reflns_used 18549
_cell_measurement_temperature 173(2)
_cell_measurement_theta_max 26.43
_cell_measurement_theta_min 2.12
_cell_volume 1190.21(14)
_computing_cell_refinement 'SAINT (7.60a, Bruker AXS Inc., Madison, WI, USA, 2006)'
_computing_data_collection 'SAINT (7.60a, Bruker AXS Inc., Madison, WI, USA, 2006)'
_computing_data_reduction 'SAINT (7.60a, Bruker AXS Inc., Madison, WI, USA, 2006)'
_computing_molecular_graphics 'X-Seed (Barbour, 2001)'
_computing_publication_material 'SHELXL-97 (Sheldrick, 2001)'
_computing_structure_refinement 'SHELXL-97 (Sheldrick, 1997)'
_computing_structure_solution 'SHELXS-97 (Sheldrick, 1997)'
_diffrn_ambient_temperature 173(2)
_diffrn_measured_fraction_theta_full 1.000
_diffrn_measured_fraction_theta_max 1.000
_diffrn_measurement_device_type 'Bruker Kappa Duo Apex II Diffractometer'
_diffrn_measurement_method '0.5\% \f scans and \w scans'
_diffrn_radiation_monochromator graphite
_diffrn_radiation_source 'fine-focus sealed tube'
_diffrn_radiation_type MoK\a
_diffrn_radiation_wavelength 0.71073
_diffrn_reflns_av_R_equivalents 0.0317
_diffrn_reflns_av_sigmaI/netI 0.0178
_diffrn_reflns_limit_h_max 12
_diffrn_reflns_limit_h_min -12
_diffrn_reflns_limit_k_max 12
_diffrn_reflns_limit_k_min -12
_diffrn_reflns_limit_l_max 15
_diffrn_reflns_limit_l_min -15
_diffrn_reflns_number 18549
_diffrn_reflns_theta_full 26.43
_diffrn_reflns_theta_max 26.43
_diffrn_reflns_theta_min 2.12
_diffrn_standards_decay_% 0
_diffrn_standards_interval_count 0
_diffrn_standards_interval_time 0
_diffrn_standards_number 0
_exptl_absorpt_coefficient_mu 3.444
_exptl_absorpt_correction_T_max 0.6442
_exptl_absorpt_correction_T_min 0.5458
_exptl_absorpt_correction_type multi-scan
_exptl_absorpt_process_details DENZO-SMN
_exptl_crystal_colour colourless
_exptl_crystal_density_diffrn 1.647
_exptl_crystal_density_meas ?
_exptl_crystal_density_method 'not measured'
_exptl_crystal_description blocks
_exptl_crystal_F_000 592
_exptl_crystal_size_max 0.20
_exptl_crystal_size_mid 0.17
_exptl_crystal_size_min 0.14
_refine_diff_density_max 0.262
_refine_diff_density_min -0.392
_refine_diff_density_rms 0.046
_refine_ls_extinction_coef 0
_refine_ls_extinction_method none
_refine_ls_goodness_of_fit_ref 1.043
_refine_ls_hydrogen_treatment mixed
_refine_ls_matrix_type full
_refine_ls_number_parameters 198
_refine_ls_number_reflns 2439
_refine_ls_number_restraints 2
_refine_ls_restrained_S_all 1.052
_refine_ls_R_factor_all 0.0254
_refine_ls_R_factor_gt 0.0208
_refine_ls_shift/su_max 0.000
_refine_ls_shift/su_mean 0.000
_refine_ls_structure_factor_coef Fsqd
_refine_ls_weighting_details 'calc w=1/[\s^2^(Fo^2^)+(0.0227P)^2^+0.6440P] where P=(Fo^2^+2Fc^2^)/3'
_refine_ls_weighting_scheme calc
_refine_ls_wR_factor_gt 0.0515
_refine_ls_wR_factor_ref 0.0533
_reflns_number_gt 2182
_reflns_number_total 2439
_reflns_threshold_expression >2sigma(I)
_cod_data_source_file c3ce41963k.txt
_cod_data_source_block data(VIII)-CCDC963015
_cod_depositor_comments
;
The following automatic conversions were performed:

'_chemical_melting_point' value 'none' was changed to '?' - the value
is undefined or not given.

'_symmetry_cell_setting' value
'Monoclinic' changed to 'monoclinic' according to
/usr/data/users/saulius/crontab/automatic-downloads/rss-feeds/RSC/lib/dictionaries/cif_core.dic
dictionary named 'cif_core.dic' version 2.4.2 from 2011-04-26.

Automatic conversion script
Id: cif_fix_values 2281 2013-09-26 08:29:07Z andrius 

 Adding full bibliography for 7216492--7216505.cif.

The following automatic conversions were performed:

'_exptl_crystal_density_meas' value 'not measured' was changed to '?'
- the value is perceived as not measured.

Automatic conversion script
Id: cif_fix_values 3008 2015-01-20 13:52:24Z robertas 
;
_cod_original_sg_symbol_H-M P21/c
_cod_database_code 7216499

loop_
_symmetry_equiv_pos_as_xyz
'x, y, z'
'-x, y+1/2, -z+1/2'
'-x, -y, -z'
'x, -y-1/2, z-1/2'

loop_
_atom_site_label
_atom_site_type_symbol
_atom_site_fract_x
_atom_site_fract_y
_atom_site_fract_z
_atom_site_U_iso_or_equiv
_atom_site_adp_type
_atom_site_occupancy
_atom_site_symmetry_multiplicity
_atom_site_calc_flag
_atom_site_refinement_flags
Br1 Br -0.043454(19) 0.34763(2) 0.272345(16) 0.03741(8) Uani 1 1 d .
O1A O 0.43045(13) -0.13695(12) 0.43136(9) 0.0277(3) Uani 1 1 d .
O2A O 0.31085(15) -0.13215(14) 0.57726(10) 0.0368(3) Uani 1 1 d .
C4 C 0.07913(18) 0.21826(18) 0.34019(15) 0.0273(4) Uani 1 1 d .
C5 C 0.17891(19) 0.16792(18) 0.28079(15) 0.0283(4) Uani 1 1 d .
C6 C 0.25293(16) 0.02298(17) 0.43502(13) 0.0230(3) Uani 1 1 d .
C9 C 0.0656(2) 0.17506(19) 0.44741(16) 0.0321(4) Uani 1 1 d .
C10 C 0.56183(18) -0.37170(18) 0.64948(14) 0.0277(4) Uani 1 1 d .
C11 C 0.33867(17) -0.08983(17) 0.48526(13) 0.0247(3) Uani 1 1 d .
N2B N 0.47626(18) -0.30737(17) 0.70726(13) 0.0337(4) Uani 1 1 d D
C13 C 0.26631(18) 0.07035(18) 0.32858(14) 0.0255(4) Uani 1 1 d .
C14 C 0.15326(18) 0.07778(18) 0.49389(15) 0.0286(4) Uani 1 1 d .
C15 C 0.65312(19) -0.3961(2) 0.47694(16) 0.0326(4) Uani 1 1 d .
C17 C 0.7338(2) -0.4964(2) 0.5159(2) 0.0426(5) Uani 1 1 d .
C18 C 0.7297(2) -0.5369(2) 0.6273(2) 0.0447(5) Uani 1 1 d .
N1B N 0.56955(15) -0.33475(15) 0.54238(12) 0.0253(3) Uani 1 1 d .
C2 C 0.6462(2) -0.4760(2) 0.69318(17) 0.0365(4) Uani 1 1 d .
H1 H 0.144(2) 0.042(2) 0.5642(17) 0.034(5) Uiso 1 1 d .
H2 H 0.647(2) -0.361(2) 0.4026(19) 0.039(6) Uiso 1 1 d .
H3 H -0.004(2) 0.207(2) 0.4854(18) 0.038(5) Uiso 1 1 d .
H4 H 0.188(2) 0.201(2) 0.2097(18) 0.039(6) Uiso 1 1 d .
H5 H 0.335(2) 0.038(2) 0.2910(17) 0.037(6) Uiso 1 1 d .
H6 H 0.641(2) -0.500(2) 0.7663(19) 0.041(6) Uiso 1 1 d .
H7 H 0.519(2) -0.267(2) 0.5114(18) 0.040(6) Uiso 1 1 d .
H8 H 0.464(2) -0.339(2) 0.7790(15) 0.051(7) Uiso 1 1 d D
H9 H 0.413(2) -0.244(2) 0.6677(19) 0.057(7) Uiso 1 1 d D
H10 H 0.778(2) -0.606(3) 0.6566(19) 0.048(7) Uiso 1 1 d .
H11 H 0.787(3) -0.540(3) 0.470(2) 0.057(7) Uiso 1 1 d .

loop_
_atom_site_aniso_label
_atom_site_aniso_U_11
_atom_site_aniso_U_22
_atom_site_aniso_U_33
_atom_site_aniso_U_23
_atom_site_aniso_U_13
_atom_site_aniso_U_12
Br1 0.03310(11) 0.03603(13) 0.04267(12) 0.00764(8) 0.00357(8) 0.00999(8)
O1A 0.0340(6) 0.0296(7) 0.0202(6) 0.0003(5) 0.0060(5) 0.0065(5)
O2A 0.0481(8) 0.0392(8) 0.0257(6) 0.0088(6) 0.0142(6) 0.0113(6)
C4 0.0253(8) 0.0247(10) 0.0308(9) 0.0019(7) 0.0000(7) 0.0012(7)
C5 0.0322(9) 0.0282(10) 0.0248(8) 0.0035(7) 0.0046(7) 0.0008(7)
C6 0.0240(8) 0.0232(9) 0.0215(8) -0.0027(6) 0.0017(6) -0.0039(7)
C9 0.0295(9) 0.0349(11) 0.0335(9) -0.0012(8) 0.0104(7) 0.0050(8)
C10 0.0326(9) 0.0266(10) 0.0226(8) 0.0025(7) -0.0008(7) -0.0082(7)
C11 0.0297(8) 0.0243(9) 0.0197(8) -0.0022(7) 0.0021(6) -0.0022(7)
N2B 0.0444(9) 0.0371(10) 0.0208(7) 0.0059(7) 0.0080(7) -0.0009(8)
C13 0.0272(8) 0.0263(10) 0.0238(8) -0.0003(7) 0.0064(7) 0.0005(7)
C14 0.0313(9) 0.0314(11) 0.0238(9) 0.0014(7) 0.0068(7) 0.0014(8)
C15 0.0320(9) 0.0353(11) 0.0314(10) -0.0053(8) 0.0072(8) -0.0043(8)
C17 0.0349(10) 0.0373(12) 0.0557(13) -0.0101(10) 0.0069(9) 0.0026(9)
C18 0.0376(11) 0.0295(12) 0.0627(14) 0.0050(10) -0.0084(10) 0.0022(9)
N1B 0.0291(7) 0.0249(8) 0.0217(7) 0.0025(6) 0.0030(6) -0.0008(6)
C2 0.0404(11) 0.0320(11) 0.0334(10) 0.0093(8) -0.0082(8) -0.0064(9)

loop_
_atom_type_symbol
_atom_type_description
_atom_type_scat_dispersion_real
_atom_type_scat_dispersion_imag
_atom_type_scat_source
C C 0.0033 0.0016 'International Tables Vol C Tables 4.2.6.8 and 6.1.1.4'
H H 0.0000 0.0000 'International Tables Vol C Tables 4.2.6.8 and 6.1.1.4'
N N 0.0061 0.0033 'International Tables Vol C Tables 4.2.6.8 and 6.1.1.4'
O O 0.0106 0.0060 'International Tables Vol C Tables 4.2.6.8 and 6.1.1.4'
Br Br -0.2901 2.4595 'International Tables Vol C Tables 4.2.6.8 and 6.1.1.4'

loop_
_geom_angle_atom_site_label_1
_geom_angle_atom_site_label_2
_geom_angle_atom_site_label_3
_geom_angle
C5 C4 C9 121.34(17)
C5 C4 Br1 119.07(13)
C9 C4 Br1 119.58(13)
C4 C5 C13 119.41(16)
C4 C5 H4 119.5(13)
C13 C5 H4 121.1(13)
C13 C6 C14 118.72(16)
C13 C6 C11 121.64(15)
C14 C6 C11 119.58(15)
C14 C9 C4 118.60(17)
C14 C9 H3 120.7(13)
C4 C9 H3 120.6(13)
N2B C10 N1B 118.25(16)
N2B C10 C2 124.00(17)
N1B C10 C2 117.75(17)
O2A C11 O1A 124.54(17)
O2A C11 C6 116.77(15)
O1A C11 C6 118.67(14)
C10 N2B H8 118.0(14)
C10 N2B H9 118.4(15)
H8 N2B H9 122(2)
C5 C13 C6 120.50(16)
C5 C13 H5 120.3(13)
C6 C13 H5 119.2(13)
C9 C14 C6 121.40(16)
C9 C14 H1 121.4(13)
C6 C14 H1 117.1(13)
C17 C15 N1B 121.54(19)
C17 C15 H2 125.2(13)
N1B C15 H2 113.3(13)
C15 C17 C18 118.1(2)
C15 C17 H11 121.0(16)
C18 C17 H11 120.9(16)
C2 C18 C17 120.7(2)
C2 C18 H10 117.5(15)
C17 C18 H10 121.8(15)
C10 N1B C15 122.09(17)
C10 N1B H7 120.8(14)
C15 N1B H7 117.2(14)
C18 C2 C10 119.86(19)
C18 C2 H6 122.8(14)
C10 C2 H6 117.4(14)

loop_
_geom_bond_atom_site_label_1
_geom_bond_atom_site_label_2
_geom_bond_distance
Br1 C4 1.8970(18)
O1A C11 1.265(2)
O2A C11 1.250(2)
C4 C5 1.378(2)
C4 C9 1.385(3)
C5 C13 1.390(3)
C5 H4 0.93(2)
C6 C13 1.390(2)
C6 C14 1.391(2)
C6 C11 1.509(2)
C9 C14 1.384(3)
C9 H3 0.92(2)
C10 N2B 1.328(2)
C10 N1B 1.353(2)
C10 C2 1.410(3)
N2B H8 0.941(16)
N2B H9 0.971(17)
C13 H5 0.92(2)
C14 H1 0.93(2)
C15 C17 1.343(3)
C15 N1B 1.359(2)
C15 H2 0.96(2)
C17 C18 1.407(3)
C17 H11 0.92(3)
C18 C2 1.360(3)
C18 H10 0.90(3)
N1B H7 0.90(2)
C2 H6 0.92(2)

loop_
_geom_torsion_atom_site_label_1
_geom_torsion_atom_site_label_2
_geom_torsion_atom_site_label_3
_geom_torsion_atom_site_label_4
_geom_torsion
C9 C4 C5 C13 1.1(3)
Br1 C4 C5 C13 -178.06(14)
C5 C4 C9 C14 -1.1(3)
Br1 C4 C9 C14 178.00(14)
C13 C6 C11 O2A -174.18(16)
C14 C6 C11 O2A 2.8(2)
C13 C6 C11 O1A 4.2(2)
C14 C6 C11 O1A -178.80(16)
C4 C5 C13 C6 0.5(3)
C14 C6 C13 C5 -1.9(3)
C11 C6 C13 C5 175.16(16)
C4 C9 C14 C6 -0.4(3)
C13 C6 C14 C9 1.8(3)
C11 C6 C14 C9 -175.26(17)
N1B C15 C17 C18 0.1(3)
C15 C17 C18 C2 0.0(3)
N2B C10 N1B C15 -179.23(16)
C2 C10 N1B C15 1.2(3)
C17 C15 N1B C10 -0.7(3)
C17 C18 C2 C10 0.5(3)
N2B C10 C2 C18 179.34(19)
N1B C10 C2 C18 -1.1(3)
